data_7133484
loop_
_publ_author_name
'Yamada, Shinji'
'Honda, Yuka'

_publ_section_title
;
 Solid-state [2+2] photodimerization of eniminium salts: stereoselective
 syntheses of 1,3-diacetylcyclobutanes.
;
_journal_issue 72
_journal_name_full 'Chemical communications (Cambridge, England)'
_journal_page_first 9821
_journal_page_last 9824
_journal_paper_doi 10.1039/d4cc03691c
_journal_volume 60
_journal_year 2024
_chemical_formula_moiety 'C13 H16 F3 N O3 S'
_chemical_formula_sum 'C13 H16 F3 N O3 S'
_chemical_formula_weight 323.33
_space_group_crystal_system triclinic
_space_group_IT_number 2
_space_group_name_Hall '-P 1'
_space_group_name_H-M_alt 'P -1'
_atom_sites_solution_hydrogens geom
_atom_sites_solution_primary direct
_atom_sites_solution_secondary difmap
_audit_block_doi 10.5517/ccdc.csd.cc2kl04b
_audit_update_record
;
2024-07-14 deposited with the CCDC.	2024-08-12 downloaded from the CCDC.
;
_cell_angle_alpha 82.873(2)
_cell_angle_beta 81.112(2)
_cell_angle_gamma 73.186(2)
_cell_formula_units_Z 2
_cell_length_a 7.1898(2)
_cell_length_b 10.2610(3)
_cell_length_c 10.7376(3)
_cell_measurement_reflns_used 2972
_cell_measurement_temperature 123
_cell_measurement_theta_max 68.16
_cell_measurement_theta_min 4.18
_cell_volume 746.55(4)
_computing_cell_refinement 'RAPID AUTO'
_computing_data_collection 'RAPID AUTO (Rigaku, ????)'
_computing_data_reduction 'RAPID AUTO'
_computing_molecular_graphics 'CrystalStructure 4.2.1'
_computing_publication_material 'CrystalStructure 4.2.1 (Rigaku, 2016)'
_computing_structure_refinement 'SHELXL Version 2014/7 (Sheldrick, 2008)'
_computing_structure_solution 'SHELXT Version 2014/5 (Sheldrick, 2014)'
_diffrn_ambient_temperature 123
_diffrn_detector_area_resol_mean 10.000
_diffrn_measured_fraction_theta_full 0.980
_diffrn_measured_fraction_theta_max 0.978
_diffrn_measurement_device_type 'Rigaku R-AXIS RAPID'
_diffrn_measurement_method \w
_diffrn_radiation_type 'Cu K\a'
_diffrn_radiation_wavelength 1.54187
_diffrn_reflns_av_R_equivalents 0.0531
_diffrn_reflns_Laue_measured_fraction_full 0.980
_diffrn_reflns_Laue_measured_fraction_max 0.978
_diffrn_reflns_limit_h_max -9999
_diffrn_reflns_limit_h_min 9999
_diffrn_reflns_limit_k_max -9999
_diffrn_reflns_limit_k_min 9999
_diffrn_reflns_limit_l_max -9999
_diffrn_reflns_limit_l_min 9999
_diffrn_reflns_point_group_measured_fraction_full 0.980
_diffrn_reflns_point_group_measured_fraction_max 0.978
_diffrn_reflns_theta_full 67.687
_diffrn_reflns_theta_max 68.244
_diffrn_standards_number 0
_exptl_absorpt_coefficient_mu 2.339
_exptl_absorpt_correction_T_max 0.932
_exptl_absorpt_correction_T_min 0.726
_exptl_absorpt_correction_type multi-scan
_exptl_absorpt_process_details 'ABSCOR (Rigaku, 1995)'
_exptl_crystal_colour colorless
_exptl_crystal_density_diffrn 1.438
_exptl_crystal_density_method 'not measured'
_exptl_crystal_description platelet
_exptl_crystal_F_000 336.00
_exptl_crystal_size_max 0.400
_exptl_crystal_size_mid 0.300
_exptl_crystal_size_min 0.030
_refine_diff_density_max 0.39
_refine_diff_density_min -0.52
_refine_ls_extinction_method none
_refine_ls_goodness_of_fit_ref 1.120
_refine_ls_hydrogen_treatment constr
_refine_ls_number_parameters 193
_refine_ls_number_reflns 2670
_refine_ls_number_restraints 0
_refine_ls_R_factor_all 0.0580
_refine_ls_R_factor_gt 0.0463
_refine_ls_shift/su_max 0.000
_refine_ls_structure_factor_coef Fsqd
_refine_ls_weighting_details 'w = 1/[\s^2^(Fo^2^)+(0.0929P)^2^] where P=(Fo^2^+2Fc^2^)/3'
_refine_ls_weighting_scheme calc
_refine_ls_wR_factor_gt 0.1340
_refine_ls_wR_factor_ref 0.1566
_reflns_Friedel_coverage 0.000
_reflns_number_gt 2130
_reflns_number_total 0
_reflns_threshold_expression F^2^>2.0\s(F^2^)
_cod_data_source_file d4cc03691c2.cif
_cod_data_source_block MEDMEIMINIUM-OTF-1
_cod_depositor_comments 'Adding full bibliography for 7133484--7133496.cif.'
_cod_database_code 7133484

loop_
_space_group_symop_id
_space_group_symop_operation_xyz
1 +X,+Y,+Z
2 -X,-Y,-Z

loop_
_atom_site_label
_atom_site_type_symbol
_atom_site_fract_x
_atom_site_fract_y
_atom_site_fract_z
_atom_site_U_iso_or_equiv
_atom_site_adp_type
_atom_site_occupancy
_atom_site_site_symmetry_order
_atom_site_calc_flag
_atom_site_refinement_flags_posn
_atom_site_refinement_flags_adp
_atom_site_refinement_flags_occupancy
_atom_site_disorder_assembly
_atom_site_disorder_group
S1 S 0.26379(8) 0.79769(6) 0.80178(5) 0.0295(2) Uani 1 1 d . . . . .
F1 F -0.0915(2) 0.88172(19) 0.73817(16) 0.0617(5) Uani 1 1 d . . . . .
F2 F -0.0388(2) 0.69948(18) 0.86398(19) 0.0645(6) Uani 1 1 d . . . . .
F3 F -0.0783(2) 0.89327(18) 0.93328(16) 0.0603(5) Uani 1 1 d . . . . .
O1 O 0.2775(3) 0.9347(2) 0.7792(2) 0.0625(7) Uani 1 1 d . . . . .
O2 O 0.3167(3) 0.7197(2) 0.69381(15) 0.0443(5) Uani 1 1 d . . . . .
O3 O 0.3358(3) 0.7233(2) 0.91408(16) 0.0477(5) Uani 1 1 d . . . . .
N1 N 0.5730(3) 0.7238(2) 0.20423(18) 0.0299(5) Uani 1 1 d . . . . .
C1 C 0.4945(4) 0.8512(2) 0.3893(2) 0.0331(6) Uani 1 1 d . . . . .
H1A H 0.3744 0.9039 0.3543 0.040 Uiso 1 1 calc R U . . .
H1B H 0.5896 0.9050 0.3750 0.040 Uiso 1 1 calc R U . . .
H1C H 0.4643 0.8296 0.4803 0.040 Uiso 1 1 calc R U . . .
C2 C 0.5800(3) 0.7200(3) 0.3250(2) 0.0289(6) Uani 1 1 d . . . . .
C3 C 0.6677(3) 0.5944(2) 0.3965(2) 0.0277(5) Uani 1 1 d . . . . .
H3 H 0.7069 0.5121 0.3555 0.033 Uiso 1 1 calc R U . . .
C4 C 0.6968(3) 0.5879(3) 0.5176(2) 0.0297(6) Uani 1 1 d . . . . .
H4 H 0.6524 0.6712 0.5571 0.036 Uiso 1 1 calc R U . . .
C5 C 0.7897(3) 0.4660(2) 0.5954(2) 0.0292(6) Uani 1 1 d . . . . .
C6 C 0.7933(4) 0.4794(3) 0.7225(2) 0.0342(6) Uani 1 1 d . . . . .
H6 H 0.7384 0.5664 0.7548 0.041 Uiso 1 1 calc R U . . .
C7 C 0.8750(4) 0.3688(3) 0.8020(2) 0.0383(6) Uani 1 1 d . . . . .
H7 H 0.8744 0.3797 0.8887 0.046 Uiso 1 1 calc R U . . .
C8 C 0.9577(4) 0.2424(3) 0.7566(2) 0.0369(6) Uani 1 1 d . . . . .
H8 H 1.0154 0.1666 0.8117 0.044 Uiso 1 1 calc R U . . .
C9 C 0.9566(3) 0.2259(3) 0.6303(2) 0.0359(6) Uani 1 1 d . . . . .
H9 H 1.0136 0.1386 0.5990 0.043 Uiso 1 1 calc R U . . .
C10 C 0.8724(3) 0.3369(3) 0.5497(2) 0.0323(6) Uani 1 1 d . . . . .
H10 H 0.8708 0.3252 0.4635 0.039 Uiso 1 1 calc R U . . .
C11 C 0.6442(3) 0.6016(3) 0.1329(2) 0.0341(6) Uani 1 1 d . . . . .
H11A H 0.6144 0.5233 0.1857 0.041 Uiso 1 1 calc R U . . .
H11B H 0.7861 0.5825 0.1093 0.041 Uiso 1 1 calc R U . . .
H11C H 0.5794 0.6176 0.0564 0.041 Uiso 1 1 calc R U . . .
C12 C 0.4998(4) 0.8525(3) 0.1267(2) 0.0351(6) Uani 1 1 d . . . . .
H12A H 0.3564 0.8811 0.1405 0.042 Uiso 1 1 calc R U . . .
H12B H 0.5440 0.8385 0.0371 0.042 Uiso 1 1 calc R U . . .
H12C H 0.5506 0.9235 0.1509 0.042 Uiso 1 1 calc R U . . .
C13 C 0.0019(4) 0.8188(3) 0.8362(2) 0.0366(6) Uani 1 1 d . . . . .

loop_
_atom_site_aniso_label
_atom_site_aniso_U_11
_atom_site_aniso_U_22
_atom_site_aniso_U_33
_atom_site_aniso_U_23
_atom_site_aniso_U_13
_atom_site_aniso_U_12
S1 0.0308(4) 0.0288(4) 0.0310(4) -0.0009(3) -0.0052(3) -0.0112(3)
F1 0.0417(9) 0.0747(14) 0.0609(11) 0.0045(10) -0.0209(8) -0.0004(9)
F2 0.0453(10) 0.0509(12) 0.1033(15) 0.0037(10) -0.0062(9) -0.0284(9)
F3 0.0466(10) 0.0676(13) 0.0570(11) -0.0180(9) 0.0072(8) -0.0020(9)
O1 0.0548(13) 0.0318(12) 0.1033(18) 0.0011(12) -0.0020(12) -0.0223(10)
O2 0.0410(11) 0.0558(13) 0.0329(10) -0.0123(9) -0.0030(8) -0.0055(9)
O3 0.0457(11) 0.0611(14) 0.0346(10) 0.0030(9) -0.0166(9) -0.0089(10)
N1 0.0271(10) 0.0296(12) 0.0356(11) 0.0043(9) -0.0093(9) -0.0122(9)
C1 0.0334(13) 0.0300(14) 0.0369(13) 0.0031(11) -0.0057(11) -0.0121(11)
C2 0.0225(12) 0.0343(14) 0.0335(12) 0.0033(11) -0.0041(10) -0.0158(10)
C3 0.0271(12) 0.0257(13) 0.0326(12) 0.0025(10) -0.0058(9) -0.0118(10)
C4 0.0266(12) 0.0292(14) 0.0343(13) 0.0008(10) -0.0025(10) -0.0113(11)
C5 0.0215(11) 0.0303(14) 0.0375(13) 0.0080(10) -0.0072(10) -0.0125(10)
C6 0.0284(13) 0.0391(16) 0.0368(13) -0.0029(11) -0.0025(10) -0.0127(11)
C7 0.0333(14) 0.0529(18) 0.0318(13) 0.0077(12) -0.0077(11) -0.0195(13)
C8 0.0300(13) 0.0383(16) 0.0442(15) 0.0170(12) -0.0131(11) -0.0163(12)
C9 0.0292(13) 0.0343(15) 0.0482(15) -0.0003(12) -0.0097(11) -0.0141(11)
C10 0.0309(13) 0.0401(16) 0.0310(12) 0.0024(11) -0.0084(10) -0.0179(12)
C11 0.0331(13) 0.0358(15) 0.0338(13) -0.0025(11) -0.0044(11) -0.0104(11)
C12 0.0401(14) 0.0296(14) 0.0369(13) 0.0108(11) -0.0127(11) -0.0134(12)
C13 0.0358(14) 0.0350(15) 0.0389(14) -0.0002(12) -0.0067(12) -0.0096(12)

loop_
_atom_type_symbol
_atom_type_description
_atom_type_scat_dispersion_real
_atom_type_scat_dispersion_imag
_atom_type_scat_source
C C 0.0181 0.0091
;
International Tables for Crystallography
(Vol. C, Tables 4.2.6.8 and 6.1.1.4)
;
H H 0.0000 0.0000
;
International Tables for Crystallography
(Vol. C, Table 6.1.1.4)
;
O O 0.0492 0.0322
;
International Tables for Crystallography
(Vol. C, Tables 4.2.6.8 and 6.1.1.4)
;
N N 0.0311 0.0180
;
International Tables for Crystallography
(Vol. C, Tables 4.2.6.8 and 6.1.1.4)
;
F F 0.0727 0.0534
;
International Tables for Crystallography
(Vol. C, Tables 4.2.6.8 and 6.1.1.4)
;
S S 0.3331 0.5567
;
International Tables for Crystallography
(Vol. C, Tables 4.2.6.8 and 6.1.1.4)
;

loop_
_geom_angle_atom_site_label_1
_geom_angle_atom_site_label_2
_geom_angle_atom_site_label_3
_geom_angle
_geom_angle_site_symmetry_1
_geom_angle_site_symmetry_3
_geom_angle_publ_flag
O1 S1 O3 116.02(13) . . ?
O1 S1 O2 115.68(13) . . ?
O3 S1 O2 113.83(12) . . ?
O1 S1 C13 103.30(13) . . ?
O3 S1 C13 102.70(11) . . ?
O2 S1 C13 102.63(11) . . ?
C2 N1 C11 123.0(2) . . ?
C2 N1 C12 122.4(2) . . ?
C11 N1 C12 114.5(2) . . ?
C2 C1 H1A 109.5 . . ?
C2 C1 H1B 109.5 . . ?
H1A C1 H1B 109.5 . . ?
C2 C1 H1C 109.5 . . ?
H1A C1 H1C 109.5 . . ?
H1B C1 H1C 109.5 . . ?
N1 C2 C3 121.2(2) . . ?
N1 C2 C1 118.4(2) . . ?
C3 C2 C1 120.4(2) . . ?
C4 C3 C2 123.4(2) . . ?
C4 C3 H3 118.3 . . ?
C2 C3 H3 118.3 . . ?
C3 C4 C5 126.9(2) . . ?
C3 C4 H4 116.6 . . ?
C5 C4 H4 116.6 . . ?
C6 C5 C10 118.5(2) . . ?
C6 C5 C4 117.8(2) . . ?
C10 C5 C4 123.7(2) . . ?
C7 C6 C5 121.1(2) . . ?
C7 C6 H6 119.5 . . ?
C5 C6 H6 119.5 . . ?
C6 C7 C8 120.3(2) . . ?
C6 C7 H7 119.9 . . ?
C8 C7 H7 119.9 . . ?
C7 C8 C9 120.0(2) . . ?
C7 C8 H8 120.0 . . ?
C9 C8 H8 120.0 . . ?
C8 C9 C10 120.1(2) . . ?
C8 C9 H9 120.0 . . ?
C10 C9 H9 120.0 . . ?
C9 C10 C5 120.0(2) . . ?
C9 C10 H10 120.0 . . ?
C5 C10 H10 120.0 . . ?
N1 C11 H11A 109.5 . . ?
N1 C11 H11B 109.5 . . ?
H11A C11 H11B 109.5 . . ?
N1 C11 H11C 109.5 . . ?
H11A C11 H11C 109.5 . . ?
H11B C11 H11C 109.5 . . ?
N1 C12 H12A 109.5 . . ?
N1 C12 H12B 109.5 . . ?
H12A C12 H12B 109.5 . . ?
N1 C12 H12C 109.5 . . ?
H12A C12 H12C 109.5 . . ?
H12B C12 H12C 109.5 . . ?
F3 C13 F2 107.2(2) . . ?
F3 C13 F1 106.5(2) . . ?
F2 C13 F1 107.2(2) . . ?
F3 C13 S1 112.27(18) . . ?
F2 C13 S1 111.73(18) . . ?
F1 C13 S1 111.61(17) . . ?

loop_
_geom_bond_atom_site_label_1
_geom_bond_atom_site_label_2
_geom_bond_distance
_geom_bond_site_symmetry_2
_geom_bond_publ_flag
S1 O1 1.4262(19) . ?
S1 O3 1.4286(17) . ?
S1 O2 1.4307(17) . ?
S1 C13 1.816(3) . ?
F1 C13 1.333(3) . ?
F2 C13 1.328(3) . ?
F3 C13 1.326(3) . ?
N1 C2 1.301(3) . ?
N1 C11 1.471(3) . ?
N1 C12 1.475(3) . ?
C1 C2 1.512(3) . ?
C1 H1A 0.9800 . ?
C1 H1B 0.9800 . ?
C1 H1C 0.9800 . ?
C2 C3 1.443(3) . ?
C3 C4 1.339(3) . ?
C3 H3 0.9500 . ?
C4 C5 1.462(3) . ?
C4 H4 0.9500 . ?
C5 C6 1.393(3) . ?
C5 C10 1.402(3) . ?
C6 C7 1.375(3) . ?
C6 H6 0.9500 . ?
C7 C8 1.376(4) . ?
C7 H7 0.9500 . ?
C8 C9 1.389(3) . ?
C8 H8 0.9500 . ?
C9 C10 1.390(3) . ?
C9 H9 0.9500 . ?
C10 H10 0.9500 . ?
C11 H11A 0.9800 . ?
C11 H11B 0.9800 . ?
C11 H11C 0.9800 . ?
C12 H12A 0.9800 . ?
C12 H12B 0.9800 . ?
C12 H12C 0.9800 . ?

loop_
_geom_torsion_atom_site_label_1
_geom_torsion_atom_site_label_2
_geom_torsion_atom_site_label_3
_geom_torsion_atom_site_label_4
_geom_torsion
_geom_torsion_site_symmetry_1
_geom_torsion_site_symmetry_2
_geom_torsion_site_symmetry_3
_geom_torsion_site_symmetry_4
_geom_torsion_publ_flag
C11 N1 C2 C3 2.9(3) . . . . ?
C12 N1 C2 C3 -174.58(19) . . . . ?
C11 N1 C2 C1 -177.43(19) . . . . ?
C12 N1 C2 C1 5.1(3) . . . . ?
N1 C2 C3 C4 172.8(2) . . . . ?
C1 C2 C3 C4 -6.9(3) . . . . ?
C2 C3 C4 C5 -178.0(2) . . . . ?
C3 C4 C5 C6 -175.5(2) . . . . ?
C3 C4 C5 C10 3.5(4) . . . . ?
C10 C5 C6 C7 -0.3(3) . . . . ?
C4 C5 C6 C7 178.8(2) . . . . ?
C5 C6 C7 C8 0.9(3) . . . . ?
C6 C7 C8 C9 -0.8(3) . . . . ?
C7 C8 C9 C10 0.1(3) . . . . ?
C8 C9 C10 C5 0.5(3) . . . . ?
C6 C5 C10 C9 -0.4(3) . . . . ?
C4 C5 C10 C9 -179.5(2) . . . . ?
O1 S1 C13 F3 -57.6(2) . . . . ?
O3 S1 C13 F3 63.4(2) . . . . ?
O2 S1 C13 F3 -178.23(17) . . . . ?
O1 S1 C13 F2 -178.04(18) . . . . ?
O3 S1 C13 F2 -57.0(2) . . . . ?
O2 S1 C13 F2 61.3(2) . . . . ?
O1 S1 C13 F1 61.9(2) . . . . ?
O3 S1 C13 F1 -177.04(18) . . . . ?
O2 S1 C13 F1 -58.7(2) . . . . ?
